data_4340257
loop_
_publ_author_name
'Mockus, Nicholas V.'
'Petersen, Jeffrey L.'
'Rack, Jeffrey J.'

_publ_section_title
;
 Subnanosecond isomerization in an osmium-dimethyl sulfoxide complex.
;
_journal_issue 1
_journal_name_full 'Inorganic chemistry'
_journal_page_first 8
_journal_page_last 10
_journal_paper_doi 10.1021/ic051720f
_journal_volume 45
_journal_year 2006
_chemical_formula_sum 'C26 H28 F6 N4 O8 Os S4'
_chemical_formula_weight 956.96
_chemical_name_systematic
; 
 ? 
;
_space_group_IT_number 2
_symmetry_cell_setting triclinic
_symmetry_space_group_name_Hall '-P 1'
_symmetry_space_group_name_H-M 'P -1'
_atom_sites_solution_hydrogens geom
_atom_sites_solution_primary direct
_atom_sites_solution_secondary difmap
_audit_creation_method SHELXL-97
_cell_angle_alpha 86.314(1)
_cell_angle_beta 88.223(1)
_cell_angle_gamma 78.625(1)
_cell_formula_units_Z 4
_cell_length_a 13.3739(7)
_cell_length_b 13.7489(8)
_cell_length_c 18.6149(10)
_cell_measurement_temperature 295(2)
_cell_volume 3348.1(3)
_computing_structure_refinement 'SHELXL-97 (Sheldrick, 1997)'
_computing_structure_solution 'SHELXS-97 (Sheldrick, 1990)'
_diffrn_ambient_temperature 295(2)
_diffrn_measured_fraction_theta_full 0.954
_diffrn_measured_fraction_theta_max 0.954
_diffrn_radiation_monochromator graphite
_diffrn_radiation_source 'fine-focus sealed tube'
_diffrn_radiation_type MoK\a
_diffrn_radiation_wavelength 0.71073
_diffrn_reflns_av_R_equivalents 0.0410
_diffrn_reflns_av_sigmaI/netI 0.0771
_diffrn_reflns_limit_h_max 17
_diffrn_reflns_limit_h_min -17
_diffrn_reflns_limit_k_max 17
_diffrn_reflns_limit_k_min -17
_diffrn_reflns_limit_l_max 24
_diffrn_reflns_limit_l_min -23
_diffrn_reflns_number 23225
_diffrn_reflns_theta_full 27.51
_diffrn_reflns_theta_max 27.51
_diffrn_reflns_theta_min 1.55
_exptl_absorpt_coefficient_mu 4.145
_exptl_absorpt_correction_type empircal
_exptl_absorpt_process_details SADABS
_exptl_crystal_density_diffrn 1.898
_exptl_crystal_density_method 'not measured'
_exptl_crystal_description 'irregular shaped orange crystalline fragment'
_exptl_crystal_F_000 1880
_exptl_crystal_size_max 0.40
_exptl_crystal_size_mid 0.24
_exptl_crystal_size_min 0.20
_refine_diff_density_max 0.898
_refine_diff_density_min -0.637
_refine_diff_density_rms 0.144
_refine_ls_extinction_method none
_refine_ls_goodness_of_fit_ref 1.000
_refine_ls_hydrogen_treatment mixed
_refine_ls_matrix_type full
_refine_ls_number_parameters 1091
_refine_ls_number_reflns 14687
_refine_ls_number_restraints 76
_refine_ls_restrained_S_all 1.002
_refine_ls_R_factor_all 0.0568
_refine_ls_R_factor_gt 0.0443
_refine_ls_shift/su_max 0.451
_refine_ls_shift/su_mean 0.021
_refine_ls_structure_factor_coef Fsqd
_refine_ls_weighting_details 'calc w=1/[\s^2^(Fo^2^)+(0.0608P)^2^+0.0000P] where P=(Fo^2^+2Fc^2^)/3'
_refine_ls_weighting_scheme calc
_refine_ls_wR_factor_gt 0.1134
_refine_ls_wR_factor_ref 0.1207
_reflns_number_gt 11750
_reflns_number_total 14687
_reflns_threshold_expression >2sigma(I)
_cod_data_source_file ic051720fsi20051005_104849.cif
_cod_data_source_block nm455ccd
_cod_original_sg_symbol_H-M P-1
_cod_database_code 4340257

loop_
_symmetry_equiv_pos_as_xyz
'x, y, z'
'-x, -y, -z'

loop_
_atom_site_label
_atom_site_type_symbol
_atom_site_fract_x
_atom_site_fract_y
_atom_site_fract_z
_atom_site_U_iso_or_equiv
_atom_site_adp_type
_atom_site_occupancy
_atom_site_symmetry_multiplicity
_atom_site_calc_flag
_atom_site_refinement_flags
_atom_site_disorder_assembly
_atom_site_disorder_group
Os1 Os 0.243068(7) 0.701842(8) 0.475359(5) 0.03280(3) Uani 1 1 d . . .
Os2 Os 0.259257(7) 0.299250(8) 1.000132(6) 0.03574(3) Uani 1 1 d . . .
S1 S 0.22316(5) 0.56981(6) 0.55132(4) 0.03993(18) Uani 1 1 d . . .
S2 S 0.38977(5) 0.70890(6) 0.53211(4) 0.04255(19) Uani 1 1 d . . .
S3 S 0.10738(5) 0.29411(6) 1.05644(4) 0.0432(2) Uani 1 1 d . . .
S4 S 0.26497(6) 0.43892(6) 1.05788(4) 0.0455(2) Uani 1 1 d . . .
O1 O 0.2237(2) 0.58345(18) 0.62918(13) 0.0686(8) Uani 1 1 d . . .
O2 O 0.46823(15) 0.61746(18) 0.53638(13) 0.0580(7) Uani 1 1 d . . .
O3 O 0.03206(17) 0.38852(19) 1.05413(13) 0.0589(7) Uani 1 1 d . . .
O4 O 0.2419(2) 0.4347(2) 1.13569(13) 0.0763(8) Uani 1 1 d . . .
N1 N 0.11464(16) 0.69413(17) 0.41546(13) 0.0380(6) Uani 1 1 d . . .
N2 N 0.30583(17) 0.60827(18) 0.39400(13) 0.0382(6) Uani 1 1 d . . .
N3 N 0.16524(16) 0.81673(18) 0.53723(13) 0.0398(6) Uani 1 1 d . . .
N4 N 0.25271(16) 0.82835(18) 0.40746(13) 0.0402(6) Uani 1 1 d . . .
N5 N 0.20272(17) 0.38191(17) 0.90656(13) 0.0395(6) Uani 1 1 d . . .
N6 N 0.39206(17) 0.30513(18) 0.93855(14) 0.0411(6) Uani 1 1 d . . .
N7 N 0.26412(19) 0.16436(19) 0.95291(16) 0.0496(8) Uani 1 1 d . . .
N8 N 0.33685(19) 0.1955(2) 1.07715(16) 0.0538(8) Uani 1 1 d . . .
C1 C 0.0183(2) 0.7373(2) 0.43234(18) 0.0473(9) Uani 1 1 d . . .
H1 H 0.0051 0.7683 0.4756 0.057 Uiso 1 1 calc R . .
C2 C -0.0613(2) 0.7370(2) 0.38736(19) 0.0535(10) Uani 1 1 d . . .
H2 H -0.1271 0.7684 0.3997 0.064 Uiso 1 1 calc R . .
C3 C -0.0428(2) 0.6907(3) 0.3251(2) 0.0625(11) Uani 1 1 d . . .
H3 H -0.0960 0.6908 0.2941 0.075 Uiso 1 1 calc R . .
C4 C 0.0540(2) 0.6437(3) 0.30781(18) 0.0572(9) Uani 1 1 d . . .
H4 H 0.0670 0.6106 0.2655 0.069 Uiso 1 1 calc R . .
C5 C 0.1333(2) 0.6461(2) 0.35475(15) 0.0388(7) Uani 1 1 d . . .
C6 C 0.2385(2) 0.5974(2) 0.34179(15) 0.0372(7) Uani 1 1 d . . .
C7 C 0.2718(2) 0.5455(3) 0.28162(17) 0.0497(9) Uani 1 1 d . . .
H7 H 0.2257 0.5393 0.2466 0.060 Uiso 1 1 calc R . .
C8 C 0.3745(3) 0.5026(2) 0.27350(18) 0.0533(10) Uani 1 1 d . . .
H8 H 0.3981 0.4678 0.2331 0.064 Uiso 1 1 calc R . .
C9 C 0.4405(2) 0.5128(3) 0.32677(18) 0.0520(10) Uani 1 1 d . . .
H9 H 0.5096 0.4852 0.3227 0.062 Uiso 1 1 calc R . .
C10 C 0.4031(2) 0.5641(2) 0.38609(16) 0.0458(8) Uani 1 1 d . . .
H10 H 0.4480 0.5681 0.4224 0.055 Uiso 1 1 calc R . .
C11 C 0.1242(2) 0.8080(3) 0.60293(18) 0.0509(9) Uani 1 1 d . . .
H11 H 0.1272 0.7447 0.6247 0.061 Uiso 1 1 calc R . .
C12 C 0.0777(3) 0.8887(3) 0.6398(2) 0.0594(11) Uani 1 1 d . . .
H12 H 0.0486 0.8793 0.6851 0.071 Uiso 1 1 calc R . .
C13 C 0.0744(3) 0.9830(3) 0.6099(2) 0.0712(13) Uani 1 1 d . . .
H13 H 0.0446 1.0384 0.6346 0.085 Uiso 1 1 calc R . .
C14 C 0.1168(3) 0.9933(3) 0.5417(2) 0.0623(11) Uani 1 1 d . . .
H14 H 0.1162 1.0565 0.5204 0.075 Uiso 1 1 calc R . .
C15 C 0.1600(2) 0.9106(2) 0.50502(18) 0.0496(9) Uani 1 1 d . . .
C16 C 0.2025(2) 0.9163(2) 0.43265(18) 0.0490(9) Uani 1 1 d . . .
C17 C 0.1974(3) 1.0027(3) 0.3885(2) 0.0682(12) Uani 1 1 d . . .
H17 H 0.1623 1.0629 0.4047 0.082 Uiso 1 1 calc R . .
C18 C 0.2432(3) 1.0004(3) 0.3219(2) 0.0745(13) Uani 1 1 d . . .
H18 H 0.2393 1.0585 0.2927 0.089 Uiso 1 1 calc R . .
C19 C 0.2938(3) 0.9134(3) 0.2989(2) 0.0693(12) Uani 1 1 d . . .
H19 H 0.3267 0.9107 0.2541 0.083 Uiso 1 1 calc R . .
C20 C 0.2966(2) 0.8282(3) 0.34245(18) 0.0526(9) Uani 1 1 d . . .
H20 H 0.3307 0.7680 0.3257 0.063 Uiso 1 1 calc R . .
C21 C 0.3137(3) 0.4607(3) 0.5375(2) 0.0666(12) Uani 1 1 d . . .
H21A H 0.3811 0.4745 0.5397 0.100 Uiso 1 1 calc R . .
H21B H 0.3042 0.4376 0.4911 0.100 Uiso 1 1 calc R . .
H21C H 0.3052 0.4105 0.5742 0.100 Uiso 1 1 calc R . .
C22 C 0.1095(3) 0.5269(3) 0.5352(2) 0.0725(12) Uani 1 1 d . . .
H22A H 0.1038 0.4722 0.5688 0.109 Uiso 1 1 calc R . .
H22B H 0.1115 0.5056 0.4870 0.109 Uiso 1 1 calc R . .
H22C H 0.0517 0.5798 0.5412 0.109 Uiso 1 1 calc R . .
C23 C 0.4494(2) 0.8052(3) 0.4954(2) 0.0706(11) Uani 1 1 d . . .
H23A H 0.5098 0.8057 0.5218 0.106 Uiso 1 1 calc R . .
H23B H 0.4033 0.8679 0.4986 0.106 Uiso 1 1 calc R . .
H23C H 0.4675 0.7943 0.4459 0.106 Uiso 1 1 calc R . .
C24 C 0.3718(3) 0.7476(3) 0.62198(18) 0.0598(10) Uani 1 1 d . . .
H24A H 0.3355 0.7042 0.6499 0.090 Uiso 1 1 calc R . .
H24B H 0.3334 0.8144 0.6215 0.090 Uiso 1 1 calc R . .
H24C H 0.4371 0.7450 0.6430 0.090 Uiso 1 1 calc R . .
C25 C 0.1039(2) 0.4234(2) 0.89430(17) 0.0507(9) Uani 1 1 d . . .
H25 H 0.0560 0.4200 0.9312 0.061 Uiso 1 1 calc R . .
C26 C 0.0718(2) 0.4707(3) 0.82903(17) 0.0530(9) Uani 1 1 d . . .
H26 H 0.0030 0.4970 0.8218 0.064 Uiso 1 1 calc R . .
C27 C 0.1418(3) 0.4785(3) 0.77510(18) 0.0623(10) Uani 1 1 d . . .
H27 H 0.1214 0.5107 0.7310 0.075 Uiso 1 1 calc R . .
C28 C 0.2434(3) 0.4379(3) 0.78688(18) 0.0590(10) Uani 1 1 d . . .
H28 H 0.2922 0.4430 0.7509 0.071 Uiso 1 1 calc R . .
C29 C 0.2717(2) 0.3897(2) 0.85266(16) 0.0422(8) Uani 1 1 d . . .
C30 C 0.3784(2) 0.3458(2) 0.87071(17) 0.0459(8) Uani 1 1 d . . .
C31 C 0.4599(3) 0.3451(3) 0.8230(2) 0.0635(11) Uani 1 1 d . . .
H31 H 0.4493 0.3715 0.7759 0.076 Uiso 1 1 calc R . .
C32 C 0.5571(3) 0.3046(3) 0.8461(2) 0.0704(12) Uani 1 1 d . . .
H32 H 0.6126 0.3027 0.8145 0.084 Uiso 1 1 calc R . .
C33 C 0.5715(2) 0.2674(3) 0.9154(2) 0.0630(12) Uani 1 1 d . . .
H33 H 0.6368 0.2423 0.9323 0.076 Uiso 1 1 calc R . .
C34 C 0.4881(2) 0.2675(2) 0.9596(2) 0.0537(10) Uani 1 1 d . . .
H34 H 0.4981 0.2404 1.0066 0.064 Uiso 1 1 calc R . .
C35 C 0.2219(3) 0.1532(3) 0.8896(2) 0.0658(11) Uani 1 1 d . . .
H35 H 0.1874 0.2097 0.8643 0.079 Uiso 1 1 calc R . .
C36 C 0.2274(4) 0.0631(3) 0.8609(3) 0.1021(17) Uani 1 1 d . . .
H36 H 0.1978 0.0579 0.8171 0.123 Uiso 1 1 calc R . .
C37 C 0.2771(5) -0.0174(4) 0.8985(4) 0.145(3) Uani 1 1 d . . .
H37 H 0.2827 -0.0795 0.8799 0.174 Uiso 1 1 calc R . .
C38 C 0.3209(4) -0.0111(3) 0.9651(4) 0.120(2) Uani 1 1 d . . .
H38 H 0.3534 -0.0679 0.9912 0.144 Uiso 1 1 calc R . .
C39 C 0.3141(3) 0.0826(3) 0.9908(3) 0.0712(13) Uani 1 1 d . . .
C40 C 0.3561(3) 0.0998(3) 1.0586(2) 0.0649(12) Uani 1 1 d . . .
C41 C 0.4136(3) 0.0236(3) 1.1013(3) 0.0939(17) Uani 1 1 d . . .
H41 H 0.4272 -0.0413 1.0869 0.113 Uiso 1 1 calc R . .
C42 C 0.4494(3) 0.0459(4) 1.1647(3) 0.1084(18) Uani 1 1 d . . .
H42 H 0.4872 -0.0039 1.1945 0.130 Uiso 1 1 calc R . .
C43 C 0.4293(3) 0.1430(4) 1.1844(3) 0.0968(16) Uani 1 1 d . . .
H43 H 0.4533 0.1595 1.2274 0.116 Uiso 1 1 calc R . .
C44 C 0.3732(3) 0.2149(3) 1.1391(2) 0.0721(12) Uani 1 1 d . . .
H44 H 0.3601 0.2803 1.1526 0.086 Uiso 1 1 calc R . .
C45 C 0.1174(3) 0.2508(3) 1.1483(2) 0.0675(12) Uani 1 1 d . . .
H45A H 0.1486 0.2945 1.1744 0.101 Uiso 1 1 calc R . .
H45B H 0.1585 0.1850 1.1520 0.101 Uiso 1 1 calc R . .
H45C H 0.0506 0.2493 1.1682 0.101 Uiso 1 1 calc R . .
C46 C 0.0444(2) 0.2036(3) 1.0230(2) 0.0649(11) Uani 1 1 d . . .
H46A H -0.0193 0.2050 1.0485 0.097 Uiso 1 1 calc R . .
H46B H 0.0867 0.1388 1.0300 0.097 Uiso 1 1 calc R . .
H46C H 0.0320 0.2185 0.9726 0.097 Uiso 1 1 calc R . .
C47 C 0.1866(3) 0.5502(3) 1.0214(2) 0.0630(11) Uani 1 1 d . . .
H47A H 0.1178 0.5403 1.0180 0.094 Uiso 1 1 calc R . .
H47B H 0.2119 0.5669 0.9743 0.094 Uiso 1 1 calc R . .
H47C H 0.1877 0.6033 1.0522 0.094 Uiso 1 1 calc R . .
C48 C 0.3855(2) 0.4746(3) 1.0468(2) 0.0658(11) Uani 1 1 d . . .
H48A H 0.3877 0.5285 1.0768 0.099 Uiso 1 1 calc R . .
H48B H 0.3954 0.4956 0.9974 0.099 Uiso 1 1 calc R . .
H48C H 0.4385 0.4191 1.0604 0.099 Uiso 1 1 calc R . .
S5 S 0.63056(7) 0.32804(8) 0.15128(5) 0.0608(3) Uani 1 1 d . . .
O5 O 0.6089(2) 0.2606(3) 0.1021(2) 0.1179(12) Uani 1 1 d . . .
O6 O 0.5689(3) 0.3379(4) 0.2135(2) 0.1512(19) Uani 1 1 d . . .
O7 O 0.6466(3) 0.4178(2) 0.1167(2) 0.1162(13) Uani 1 1 d . . .
C49 C 0.7537(3) 0.2699(3) 0.1831(2) 0.0749(13) Uani 1 1 d . . .
F1 F 0.8192(2) 0.2511(4) 0.1328(2) 0.186(2) Uani 1 1 d . . .
F2 F 0.7876(2) 0.3172(2) 0.23291(16) 0.1246(10) Uani 1 1 d . . .
F3 F 0.7513(2) 0.1816(2) 0.21848(16) 0.1142(10) Uani 1 1 d . . .
S6 S 0.13778(15) 0.29688(17) 0.36899(11) 0.0956(7) Uani 0.700(2) 1 d PD A 1
O8 O 0.1063(6) 0.3978(4) 0.3570(5) 0.237(5) Uani 0.700(2) 1 d PD A 1
O9 O 0.1121(3) 0.2358(4) 0.3149(2) 0.1104(18) Uani 0.700(2) 1 d PD A 1
O10 O 0.1228(5) 0.2528(5) 0.4387(3) 0.159(3) Uani 0.700(2) 1 d PD A 1
C50 C 0.2734(4) 0.2754(4) 0.3586(3) 0.0763(19) Uani 0.700(2) 1 d PD A 1
F4 F 0.2984(4) 0.2961(4) 0.2911(2) 0.145(2) Uani 0.700(2) 1 d PD A 1
F5 F 0.3206(4) 0.1866(3) 0.3723(4) 0.164(3) Uani 0.700(2) 1 d PD A 1
F6 F 0.3194(4) 0.3339(3) 0.3931(3) 0.1415(17) Uani 0.700(2) 1 d PD A 1
S6' S 0.1547(3) 0.2944(2) 0.3765(3) 0.0708(13) Uani 0.300(2) 1 d PD A 2
O8' O 0.1325(7) 0.3932(5) 0.3989(6) 0.124(5) Uani 0.300(2) 1 d PD A 2
O9' O 0.0934(6) 0.2318(6) 0.4085(6) 0.132(6) Uani 0.300(2) 1 d PD A 2
O10' O 0.1660(11) 0.2903(12) 0.2994(4) 0.267(11) Uani 0.300(2) 1 d PD A 2
C50' C 0.2782(7) 0.2520(7) 0.4071(5) 0.101(5) Uani 0.300(2) 1 d PD A 2
F4' F 0.3166(7) 0.1599(5) 0.4020(6) 0.134(5) Uani 0.300(2) 1 d PD A 2
F5' F 0.2807(9) 0.2676(9) 0.4749(4) 0.207(6) Uani 0.300(2) 1 d PD A 2
F6' F 0.3443(7) 0.3000(7) 0.3751(7) 0.193(8) Uani 0.300(2) 1 d PD A 2
S7 S 0.37487(8) 0.18523(8) 0.69536(6) 0.0710(3) Uani 1 1 d D . .
C51 C 0.3762(3) 0.0779(4) 0.6466(3) 0.1022(18) Uani 1 1 d D B .
O11 O 0.2715(3) 0.2211(5) 0.7090(3) 0.133(2) Uani 0.703(3) 1 d PD B 1
O12 O 0.4286(4) 0.2495(4) 0.6549(3) 0.124(2) Uani 0.703(3) 1 d PD B 1
O13 O 0.4279(3) 0.1435(4) 0.7592(2) 0.1075(18) Uani 0.703(3) 1 d PD B 1
F7 F 0.3366(4) 0.0108(3) 0.6796(3) 0.185(2) Uani 0.703(3) 1 d PD B 1
F8 F 0.3296(4) 0.1002(6) 0.5858(2) 0.194(3) Uani 0.703(3) 1 d PD B 1
F9 F 0.4706(3) 0.0376(3) 0.6283(3) 0.132(2) Uani 0.703(3) 1 d PD B 1
O11' O 0.3671(10) 0.1601(8) 0.7686(4) 0.128(6) Uani 0.297(3) 1 d PD B 2
O12' O 0.2984(7) 0.2598(7) 0.6631(7) 0.194(6) Uani 0.297(3) 1 d PD B 2
O13' O 0.4748(5) 0.1970(10) 0.6724(6) 0.174(5) Uani 0.297(3) 1 d PD B 2
F7' F 0.4360(8) -0.0043(8) 0.6709(7) 0.247(9) Uani 0.297(3) 1 d PD B 2
F8' F 0.3878(8) 0.0803(9) 0.5772(4) 0.150(4) Uani 0.297(3) 1 d PD B 2
F9' F 0.2845(6) 0.0494(9) 0.6520(8) 0.200(7) Uani 0.297(3) 1 d PD B 2
S8 S 0.86934(16) 0.19976(18) 0.85870(12) 0.0719(7) Uani 0.50 1 d PD C 1
O14 O 0.7994(3) 0.2276(4) 0.8033(3) 0.0666(17) Uani 0.50 1 d PD C 1
O15 O 0.9586(4) 0.2425(4) 0.8518(4) 0.091(2) Uani 0.50 1 d PD C 1
O16 O 0.8315(5) 0.1937(7) 0.9294(3) 0.117(3) Uani 0.50 1 d PD C 1
C52 C 0.9239(6) 0.0732(6) 0.8448(4) 0.137(4) Uani 0.50 1 d PD C 1
F10 F 0.9656(5) 0.0554(6) 0.7803(3) 0.160(3) Uani 0.50 1 d PD C 1
F11 F 0.9906(5) 0.0211(8) 0.8891(5) 0.264(7) Uani 0.50 1 d PD C 1
F12 F 0.8510(5) 0.0206(5) 0.8474(4) 0.195(4) Uani 0.50 1 d PD C 1
S8' S 0.90283(15) 0.18067(18) 0.81952(13) 0.0771(7) Uani 0.50 1 d PD D 2
O14' O 0.9406(6) 0.1262(5) 0.7552(4) 0.133(3) Uani 0.50 1 d PD D 2
O15' O 0.8065(5) 0.2390(7) 0.8095(6) 0.186(5) Uani 0.50 1 d PD D 2
O16' O 0.9794(4) 0.2215(6) 0.8491(4) 0.125(3) Uani 0.50 1 d PD D 2
C52' C 0.8839(6) 0.0887(6) 0.8856(4) 0.143(4) Uani 0.50 1 d PD D 2
F10' F 0.8503(6) 0.1241(6) 0.9474(4) 0.181(4) Uani 0.50 1 d PD D 2
F11' F 0.9727(4) 0.0340(4) 0.9075(4) 0.179(2) Uani 0.50 1 d PD D 2
F12' F 0.8243(4) 0.0287(4) 0.8711(4) 0.161(2) Uani 0.50 1 d PD D 2

loop_
_atom_site_aniso_label
_atom_site_aniso_U_11
_atom_site_aniso_U_22
_atom_site_aniso_U_33
_atom_site_aniso_U_23
_atom_site_aniso_U_13
_atom_site_aniso_U_12
Os1 0.03345(5) 0.03125(5) 0.03311(5) -0.00317(4) -0.00194(4) -0.00430(4)
Os2 0.03738(5) 0.03213(6) 0.03750(6) -0.00260(5) -0.00139(4) -0.00602(4)
S1 0.0458(3) 0.0351(4) 0.0388(4) -0.0015(3) 0.0013(3) -0.0083(3)
S2 0.0385(3) 0.0473(4) 0.0420(4) -0.0046(3) -0.0055(3) -0.0073(3)
S3 0.0429(3) 0.0469(4) 0.0385(4) -0.0016(3) 0.0035(3) -0.0069(3)
S4 0.0569(4) 0.0402(4) 0.0411(4) -0.0079(3) -0.0069(3) -0.0104(3)
O1 0.1213(19) 0.0475(13) 0.0371(12) -0.0006(11) 0.0039(13) -0.0181(13)
O2 0.0489(11) 0.0589(14) 0.0627(13) -0.0095(12) -0.0156(9) 0.0016(11)
O3 0.0499(12) 0.0606(15) 0.0586(14) -0.0004(12) 0.0097(10) 0.0052(11)
O4 0.1279(19) 0.0700(16) 0.0393(12) -0.0179(12) -0.0022(13) -0.0346(15)
N1 0.0366(10) 0.0351(12) 0.0417(12) -0.0025(10) -0.0050(9) -0.0047(9)
N2 0.0429(11) 0.0358(12) 0.0351(12) 0.0013(10) 0.0001(9) -0.0070(10)
N3 0.0381(11) 0.0373(12) 0.0437(13) -0.0074(11) -0.0007(9) -0.0049(10)
N4 0.0417(11) 0.0389(13) 0.0410(12) 0.0018(11) -0.0073(9) -0.0106(10)
N5 0.0453(11) 0.0343(12) 0.0391(12) -0.0053(10) -0.0050(9) -0.0064(10)
N6 0.0410(11) 0.0334(12) 0.0504(14) -0.0070(11) 0.0079(10) -0.0105(10)
N7 0.0470(13) 0.0403(13) 0.0638(17) -0.0087(13) 0.0136(12) -0.0148(11)
N8 0.0478(13) 0.0479(15) 0.0625(16) 0.0132(13) -0.0081(12) -0.0056(12)
C1 0.0426(14) 0.0416(16) 0.0562(18) -0.0047(15) -0.0031(13) -0.0035(13)
C2 0.0392(14) 0.0486(18) 0.070(2) -0.0058(17) -0.0080(14) -0.0013(14)
C3 0.0530(16) 0.070(2) 0.065(2) -0.0086(18) -0.0205(14) -0.0081(16)
C4 0.0589(16) 0.069(2) 0.0482(16) -0.0157(16) -0.0131(13) -0.0174(15)
C5 0.0396(12) 0.0340(14) 0.0425(15) 0.0019(12) -0.0053(11) -0.0071(11)
C6 0.0413(13) 0.0335(14) 0.0360(14) -0.0014(12) 0.0009(11) -0.0061(11)
C7 0.0587(16) 0.0528(19) 0.0375(15) -0.0096(14) -0.0013(13) -0.0085(15)
C8 0.0672(19) 0.0453(18) 0.0439(17) -0.0129(15) 0.0045(15) 0.0004(16)
C9 0.0526(17) 0.0512(19) 0.0483(18) -0.0052(16) 0.0080(14) -0.0010(15)
C10 0.0438(14) 0.0478(18) 0.0397(15) -0.0051(14) -0.0029(12) 0.0067(13)
C11 0.0502(16) 0.0520(19) 0.0493(18) -0.0117(15) 0.0033(13) -0.0053(14)
C12 0.0592(18) 0.065(2) 0.0519(19) -0.0196(17) 0.0083(15) -0.0032(17)
C13 0.069(2) 0.056(2) 0.085(3) -0.028(2) 0.010(2) 0.0012(19)
C14 0.0621(19) 0.0379(18) 0.083(3) -0.0136(18) 0.0002(18) 0.0014(16)
C15 0.0474(14) 0.0427(17) 0.0583(18) -0.0103(15) -0.0110(13) -0.0039(13)
C16 0.0554(16) 0.0385(16) 0.0542(18) -0.0025(14) -0.0064(14) -0.0112(13)
C17 0.083(2) 0.0353(18) 0.083(3) -0.0020(19) -0.002(2) -0.0049(17)
C18 0.100(3) 0.051(2) 0.074(3) 0.0166(19) -0.012(2) -0.0214(19)
C19 0.097(2) 0.064(2) 0.050(2) 0.0106(18) 0.0011(19) -0.0288(19)
C20 0.0688(18) 0.0477(17) 0.0443(17) 0.0028(15) -0.0027(14) -0.0204(15)
C21 0.067(2) 0.0362(18) 0.084(3) 0.0152(18) 0.0036(19) 0.0128(16)
C22 0.0581(18) 0.064(2) 0.099(3) 0.019(2) -0.0071(19) -0.0281(16)
C23 0.0592(17) 0.086(2) 0.074(2) 0.015(2) -0.0114(16) -0.0386(16)
C24 0.0603(17) 0.072(2) 0.0482(18) -0.0175(17) -0.0071(14) -0.0115(17)
C25 0.0513(15) 0.0540(19) 0.0467(16) -0.0046(15) -0.0086(13) -0.0084(14)
C26 0.0605(16) 0.0527(19) 0.0453(16) 0.0011(15) -0.0164(13) -0.0090(15)
C27 0.089(2) 0.066(2) 0.0373(16) 0.0044(16) -0.0160(15) -0.0270(18)
C28 0.078(2) 0.069(2) 0.0339(16) 0.0035(16) 0.0002(14) -0.0262(17)
C29 0.0525(15) 0.0391(15) 0.0384(15) -0.0069(13) 0.0054(12) -0.0172(12)
C30 0.0467(14) 0.0446(16) 0.0498(17) -0.0064(14) 0.0047(12) -0.0169(12)
C31 0.0602(18) 0.067(2) 0.067(2) -0.0069(19) 0.0149(17) -0.0219(17)
C32 0.065(2) 0.061(2) 0.086(3) -0.014(2) 0.0295(19) -0.0168(18)
C33 0.0390(15) 0.0405(18) 0.110(3) -0.0198(19) 0.0039(17) -0.0039(14)
C34 0.0410(15) 0.0393(17) 0.079(2) 0.0014(17) 0.0041(15) -0.0059(13)
C35 0.075(2) 0.059(2) 0.068(2) -0.0306(18) 0.0199(18) -0.0199(17)
C36 0.140(4) 0.069(2) 0.111(4) -0.046(2) 0.013(3) -0.042(2)
C37 0.186(6) 0.058(3) 0.200(6) -0.065(3) 0.018(5) -0.028(3)
C38 0.119(4) 0.037(2) 0.200(6) -0.034(3) 0.009(4) -0.002(3)
C39 0.0547(19) 0.0419(19) 0.113(3) -0.011(2) 0.025(2) -0.0017(16)
C40 0.0453(17) 0.0457(19) 0.099(3) 0.013(2) 0.0060(18) -0.0036(15)
C41 0.069(2) 0.061(2) 0.141(4) 0.033(3) 0.003(3) -0.001(2)
C42 0.063(2) 0.105(3) 0.142(4) 0.064(3) -0.017(3) 0.000(2)
C43 0.067(2) 0.132(4) 0.089(3) 0.040(3) -0.0308(19) -0.022(2)
C44 0.0690(19) 0.081(3) 0.065(2) 0.026(2) -0.0226(16) -0.0188(19)
C45 0.067(2) 0.082(3) 0.051(2) 0.010(2) 0.0112(17) -0.012(2)
C46 0.0519(17) 0.073(2) 0.077(2) -0.017(2) 0.0151(16) -0.0286(16)
C47 0.0687(19) 0.0359(17) 0.080(2) -0.0095(17) -0.0171(17) 0.0034(16)
C48 0.0618(17) 0.054(2) 0.086(2) -0.0039(19) -0.0242(16) -0.0166(16)
S5 0.0592(5) 0.0619(6) 0.0588(5) -0.0047(5) -0.0049(4) -0.0047(4)
O5 0.1104(18) 0.102(2) 0.145(2) -0.035(2) -0.0659(17) -0.0091(18)
O6 0.125(3) 0.188(4) 0.097(3) -0.003(3) 0.035(2) 0.068(3)
O7 0.128(2) 0.074(2) 0.148(3) 0.030(2) -0.043(2) -0.0303(18)
C49 0.069(2) 0.075(3) 0.083(3) -0.007(2) -0.0184(19) -0.0178(19)
F1 0.0682(17) 0.343(6) 0.115(3) -0.006(3) 0.0308(18) 0.028(3)
F2 0.1404(16) 0.118(2) 0.1274(18) -0.0143(17) -0.0697(14) -0.0414(16)
F3 0.141(2) 0.0818(19) 0.1093(19) -0.0033(16) -0.0498(16) 0.0092(17)
S6 0.0897(11) 0.1117(15) 0.0827(12) -0.0129(11) 0.0278(9) -0.0157(11)
O8 0.191(7) 0.056(3) 0.427(14) 0.048(6) 0.095(8) 0.026(4)
O9 0.106(3) 0.125(4) 0.106(3) 0.029(3) -0.031(3) -0.045(3)
O10 0.211(5) 0.211(6) 0.078(3) -0.024(4) 0.068(4) -0.102(4)
C50 0.080(3) 0.071(4) 0.083(4) -0.020(3) 0.000(3) -0.024(3)
F4 0.125(3) 0.206(5) 0.117(4) -0.034(4) 0.046(3) -0.061(3)
F5 0.105(3) 0.086(3) 0.297(8) 0.031(4) -0.015(4) -0.020(3)
F6 0.199(4) 0.133(3) 0.121(3) -0.037(3) -0.023(3) -0.091(3)
S6' 0.075(2) 0.0328(16) 0.105(3) -0.0047(18) 0.018(2) -0.0140(15)
O8' 0.053(5) 0.049(5) 0.275(15) -0.070(7) 0.037(7) -0.008(4)
O9' 0.049(4) 0.069(6) 0.286(18) -0.046(9) 0.070(7) -0.027(4)
O10' 0.204(11) 0.59(3) 0.053(6) -0.051(11) -0.032(7) -0.183(15)
C50' 0.127(10) 0.086(8) 0.106(10) -0.056(8) -0.022(9) -0.043(8)
F4' 0.114(6) 0.054(5) 0.240(13) 0.005(7) -0.065(7) -0.028(5)
F5' 0.226(11) 0.196(14) 0.210(12) -0.025(11) -0.110(9) -0.050(10)
F6' 0.099(6) 0.145(9) 0.36(2) 0.008(12) 0.008(10) -0.086(6)
S7 0.0628(5) 0.0646(6) 0.0777(6) 0.0055(5) -0.0026(5) 0.0038(5)
C51 0.095(3) 0.123(4) 0.098(4) -0.009(3) -0.004(3) -0.043(3)
O11 0.060(2) 0.148(5) 0.174(5) -0.058(4) -0.006(3) 0.037(3)
O12 0.162(4) 0.097(3) 0.116(4) -0.001(3) 0.048(4) -0.045(3)
O13 0.111(3) 0.099(4) 0.111(3) 0.001(3) -0.047(2) -0.013(3)
F7 0.265(4) 0.145(3) 0.190(5) -0.077(3) 0.110(4) -0.148(3)
F8 0.157(4) 0.326(8) 0.098(3) -0.073(4) -0.021(3) -0.022(5)
F9 0.125(3) 0.085(3) 0.180(5) -0.035(3) 0.047(3) -0.002(3)
O11' 0.246(16) 0.082(8) 0.048(6) -0.010(6) 0.035(9) -0.020(10)
O12' 0.245(12) 0.081(6) 0.276(14) 0.104(8) -0.152(11) -0.090(7)
O13' 0.051(5) 0.251(11) 0.254(12) -0.167(9) 0.002(6) -0.063(6)
F7' 0.354(19) 0.085(8) 0.247(17) 0.025(10) -0.092(15) 0.095(10)
F8' 0.220(9) 0.204(9) 0.073(6) -0.050(6) 0.050(6) -0.149(7)
F9' 0.184(10) 0.157(9) 0.28(2) 0.071(11) -0.024(12) -0.113(7)
S8 0.0663(11) 0.0757(14) 0.0708(13) -0.0031(11) -0.0025(9) -0.0066(10)
O14 0.056(3) 0.063(3) 0.076(3) 0.010(3) -0.016(2) -0.002(2)
O15 0.100(3) 0.071(3) 0.113(5) 0.004(3) -0.029(3) -0.043(3)
O16 0.092(4) 0.161(7) 0.094(5) -0.044(5) 0.010(4) -0.006(5)
C52 0.200(10) 0.071(7) 0.138(8) -0.033(6) -0.079(7) -0.002(7)
F10 0.156(6) 0.147(6) 0.188(7) -0.089(5) 0.050(5) -0.038(5)
F11 0.121(6) 0.168(9) 0.475(19) 0.060(11) -0.054(9) 0.024(6)
F12 0.371(10) 0.064(4) 0.157(6) 0.023(4) -0.099(7) -0.055(5)
S8' 0.0655(10) 0.0786(13) 0.0884(14) 0.0224(12) -0.0160(10) -0.0237(10)
O14' 0.182(6) 0.109(5) 0.121(6) -0.042(5) 0.084(5) -0.065(5)
O15' 0.101(5) 0.175(10) 0.282(12) 0.071(9) -0.084(6) -0.041(6)
O16' 0.104(4) 0.179(7) 0.109(5) 0.062(5) -0.046(4) -0.082(4)
C52' 0.171(6) 0.200(8) 0.110(9) -0.042(7) 0.051(6) -0.157(5)
F10' 0.206(7) 0.238(9) 0.117(6) 0.040(6) -0.004(6) -0.102(6)
F11' 0.187(4) 0.093(4) 0.261(5) 0.105(4) -0.163(4) -0.050(4)
F12' 0.157(3) 0.191(4) 0.174(6) 0.081(4) -0.065(4) -0.151(3)

loop_
_atom_type_symbol
_atom_type_description
_atom_type_scat_dispersion_real
_atom_type_scat_dispersion_imag
_atom_type_scat_source
C C 0.0033 0.0016 'International Tables Vol C Tables 4.2.6.8 and 6.1.1.4'
H H 0.0000 0.0000 'International Tables Vol C Tables 4.2.6.8 and 6.1.1.4'
N N 0.0061 0.0033 'International Tables Vol C Tables 4.2.6.8 and 6.1.1.4'
O O 0.0106 0.0060 'International Tables Vol C Tables 4.2.6.8 and 6.1.1.4'
F F 0.0171 0.0103 'International Tables Vol C Tables 4.2.6.8 and 6.1.1.4'
S S 0.1246 0.1234 'International Tables Vol C Tables 4.2.6.8 and 6.1.1.4'
Os Os -1.2165 7.6030 'International Tables Vol C Tables 4.2.6.8 and 6.1.1.4'

loop_
_geom_angle_atom_site_label_1
_geom_angle_atom_site_label_2
_geom_angle_atom_site_label_3
_geom_angle
N2 Os1 N1 77.47(9)
N2 Os1 N3 167.01(9)
N1 Os1 N3 94.20(9)
N2 Os1 N4 90.83(9)
N1 Os1 N4 85.35(9)
N3 Os1 N4 78.44(9)
N2 Os1 S2 98.68(6)
N1 Os1 S2 175.48(7)
N3 Os1 S2 89.17(6)
N4 Os1 S2 92.39(6)
N2 Os1 S1 91.84(7)
N1 Os1 S1 93.01(7)
N3 Os1 S1 98.62(7)
N4 Os1 S1 176.50(6)
S2 Os1 S1 89.44(3)
N7 Os2 N5 92.28(10)
N7 Os2 N6 84.69(10)
N5 Os2 N6 77.24(9)
N7 Os2 N8 77.65(11)
N5 Os2 N8 166.81(10)
N6 Os2 N8 93.18(10)
N7 Os2 S3 92.95(7)
N5 Os2 S3 97.81(7)
N6 Os2 S3 174.39(7)
N8 Os2 S3 91.28(8)
N7 Os2 S4 175.01(7)
N5 Os2 S4 92.20(7)
N6 Os2 S4 94.17(7)
N8 Os2 S4 97.59(8)
S3 Os2 S4 88.61(3)
O1 S1 C21 105.44(17)
O1 S1 C22 106.43(19)
C21 S1 C22 99.79(19)
O1 S1 Os1 117.08(11)
C21 S1 Os1 113.98(14)
C22 S1 Os1 112.41(13)
O2 S2 C23 107.10(15)
O2 S2 C24 105.41(15)
C23 S2 C24 98.11(19)
O2 S2 Os1 116.78(10)
C23 S2 Os1 112.94(12)
C24 S2 Os1 114.59(11)
O3 S3 C45 106.37(17)
O3 S3 C46 106.20(16)
C45 S3 C46 99.6(2)
O3 S3 Os2 115.86(11)
C45 S3 Os2 114.16(13)
C46 S3 Os2 113.08(12)
O4 S4 C48 106.72(18)
O4 S4 C47 106.08(17)
C48 S4 C47 98.77(17)
O4 S4 Os2 116.06(12)
C48 S4 Os2 112.13(13)
C47 S4 Os2 115.37(13)
C5 N1 C1 119.3(2)
C5 N1 Os1 115.91(17)
C1 N1 Os1 124.7(2)
C10 N2 C6 118.1(2)
C10 N2 Os1 126.8(2)
C6 N2 Os1 115.01(17)
C11 N3 C15 118.4(3)
C11 N3 Os1 127.4(2)
C15 N3 Os1 114.2(2)
C20 N4 C16 119.2(3)
C20 N4 Os1 125.9(2)
C16 N4 Os1 114.8(2)
C25 N5 C29 117.9(2)
C25 N5 Os2 125.9(2)
C29 N5 Os2 116.16(17)
C34 N6 C30 118.1(3)
C34 N6 Os2 125.6(2)
C30 N6 Os2 116.20(18)
C35 N7 C39 119.0(3)
C35 N7 Os2 125.7(2)
C39 N7 Os2 115.3(3)
C44 N8 C40 117.7(3)
C44 N8 Os2 126.9(3)
C40 N8 Os2 115.3(2)
N1 C1 C2 121.7(3)
C3 C2 C1 119.4(3)
C2 C3 C4 120.0(3)
C3 C4 C5 119.1(3)
N1 C5 C4 120.5(3)
N1 C5 C6 116.1(2)
C4 C5 C6 123.4(3)
N2 C6 C7 121.0(2)
N2 C6 C5 115.0(2)
C7 C6 C5 124.0(3)
C6 C7 C8 119.8(3)
C9 C8 C7 118.4(3)
C10 C9 C8 119.4(3)
N2 C10 C9 123.3(3)
N3 C11 C12 122.7(3)
C13 C12 C11 120.0(4)
C12 C13 C14 118.0(4)
C15 C14 C13 120.6(3)
N3 C15 C14 120.2(3)
N3 C15 C16 116.5(3)
C14 C15 C16 123.3(3)
N4 C16 C17 118.7(3)
N4 C16 C15 115.7(3)
C17 C16 C15 125.6(3)
C18 C17 C16 120.9(3)
C19 C18 C17 119.3(4)
C18 C19 C20 119.2(4)
N4 C20 C19 122.7(3)
N5 C25 C26 122.3(3)
C27 C26 C25 119.4(3)
C26 C27 C28 119.2(3)
C29 C28 C27 119.3(3)
N5 C29 C28 121.9(3)
N5 C29 C30 114.9(3)
C28 C29 C30 123.2(3)
N6 C30 C31 121.2(3)
N6 C30 C29 115.0(3)
C31 C30 C29 123.8(3)
C32 C31 C30 119.1(4)
C33 C32 C31 119.7(4)
C32 C33 C34 118.7(3)
N6 C34 C33 123.1(3)
N7 C35 C36 123.5(4)
C37 C36 C35 117.3(5)
C36 C37 C38 122.1(5)
C39 C38 C37 117.8(5)
N7 C39 C38 120.4(5)
N7 C39 C40 116.0(3)
C38 C39 C40 123.6(4)
N8 C40 C41 122.1(4)
N8 C40 C39 115.5(3)
C41 C40 C39 122.4(4)
C42 C41 C40 118.7(4)
C41 C42 C43 119.5(4)
C44 C43 C42 118.8(5)
N8 C44 C43 123.1(4)
O6 S5 O7 115.3(3)
O6 S5 O5 115.9(3)
O7 S5 O5 112.4(2)
O6 S5 C49 104.3(2)
O7 S5 C49 103.8(2)
O5 S5 C49 103.14(19)
F1 C49 F2 110.9(4)
F1 C49 F3 105.6(4)
F2 C49 F3 101.2(3)
F1 C49 S5 112.9(3)
F2 C49 S5 114.0(3)
F3 C49 S5 111.2(3)
O8 S6 O10 118.8(5)
O8 S6 O9 116.4(5)
O10 S6 O9 109.8(4)
O8 S6 C50 104.9(4)
O10 S6 C50 103.3(4)
O9 S6 C50 100.9(3)
F5 C50 F6 107.3(5)
F5 C50 F4 104.5(5)
F6 C50 F4 101.9(5)
F5 C50 S6 116.2(4)
F6 C50 S6 115.7(4)
F4 C50 S6 109.7(4)
O9' S6' O8' 114.9(6)
O9' S6' O10' 114.4(8)
O8' S6' O10' 112.6(8)
O9' S6' C50' 107.6(5)
O8' S6' C50' 102.1(6)
O10' S6' C50' 103.6(7)
F4' C50' F5' 105.7(9)
F4' C50' F6' 105.5(8)
F5' C50' F6' 105.6(10)
F4' C50' S6' 117.3(8)
F5' C50' S6' 109.1(8)
F6' C50' S6' 112.7(7)
O11' S7 O11 78.7(6)
O11' S7 O12 133.3(6)
O11 S7 O12 116.9(3)
O11' S7 O12' 119.1(7)
O11 S7 O12' 44.7(5)
O12 S7 O12' 75.0(5)
O11' S7 O13' 113.5(7)
O11 S7 O13' 153.0(6)
O12 S7 O13' 37.1(5)
O12' S7 O13' 111.9(6)
O11' S7 O13 33.6(5)
O11 S7 O13 112.2(3)
O12 S7 O13 111.6(3)
O12' S7 O13 148.0(6)
O13' S7 O13 81.9(5)
O11' S7 C51 109.0(5)
O11 S7 C51 103.9(3)
O12 S7 C51 108.9(3)
O12' S7 C51 105.2(5)
O13' S7 C51 95.0(5)
O13 S7 C51 101.9(3)
F7 C51 F8' 120.5(7)
F7 C51 F8 106.8(5)
F8' C51 F8 35.4(5)
F7 C51 F7' 61.1(6)
F8' C51 F7' 105.8(8)
F8 C51 F7' 130.8(8)
F7 C51 F9 107.8(5)
F8' C51 F9 69.4(6)
F8 C51 F9 104.6(5)
F7' C51 F9 49.2(6)
F7 C51 F9' 41.5(6)
F8' C51 F9' 98.8(8)
F8 C51 F9' 70.8(7)
F7' C51 F9' 100.2(7)
F9 C51 F9' 136.8(7)
F7 C51 S7 115.1(4)
F8' C51 S7 121.3(6)
F8 C51 S7 111.7(5)
F7' C51 S7 116.4(6)
F9 C51 S7 110.3(4)
F9' C51 S7 111.1(6)
O14 S8 O16 118.2(4)
O14 S8 O15 115.3(4)
O16 S8 O15 113.5(4)
O14 S8 C52 104.3(4)
O16 S8 C52 101.9(5)
O15 S8 C52 100.2(4)
F11 C52 F12 102.2(7)
F11 C52 F10 103.9(7)
F12 C52 F10 102.0(7)
F11 C52 S8 121.2(7)
F12 C52 S8 109.3(6)
F10 C52 S8 115.7(6)
O15' S8' O16' 119.5(5)
O15' S8' O14' 112.0(6)
O16' S8' O14' 111.5(4)
O15' S8' C52' 104.4(5)
O16' S8' C52' 102.7(4)
O14' S8' C52' 105.1(4)
F12' C52' F10' 105.3(7)
F12' C52' F11' 108.1(7)
F10' C52' F11' 98.4(7)
F12' C52' S8' 118.3(6)
F10' C52' S8' 113.6(6)
F11' C52' S8' 111.1(6)

loop_
_geom_bond_atom_site_label_1
_geom_bond_atom_site_label_2
_geom_bond_distance
Os1 N2 2.097(2)
Os1 N1 2.100(2)
Os1 N3 2.101(2)
Os1 N4 2.106(2)
Os1 S2 2.2785(7)
Os1 S1 2.2809(8)
Os2 N7 2.092(3)
Os2 N5 2.094(2)
Os2 N6 2.096(2)
Os2 N8 2.101(3)
Os2 S3 2.2681(8)
Os2 S4 2.2755(8)
S1 O1 1.474(2)
S1 C21 1.759(3)
S1 C22 1.776(4)
S2 O2 1.470(2)
S2 C23 1.766(4)
S2 C24 1.783(3)
S3 O3 1.477(2)
S3 C45 1.774(4)
S3 C46 1.786(4)
S4 O4 1.471(3)
S4 C48 1.777(4)
S4 C47 1.783(3)
N1 C5 1.338(4)
N1 C1 1.345(3)
N2 C10 1.330(4)
N2 C6 1.380(4)
N3 C11 1.333(4)
N3 C15 1.378(4)
N4 C20 1.329(4)
N4 C16 1.366(4)
N5 C25 1.352(4)
N5 C29 1.355(4)
N6 C34 1.347(4)
N6 C30 1.351(4)
N7 C35 1.352(5)
N7 C39 1.356(5)
N8 C44 1.328(5)
N8 C40 1.355(5)
C1 C2 1.375(4)
C2 C3 1.350(5)
C3 C4 1.367(4)
C4 C5 1.401(4)
C5 C6 1.454(4)
C6 C7 1.382(4)
C7 C8 1.392(4)
C8 C9 1.380(5)
C9 C10 1.376(5)
C11 C12 1.374(5)
C12 C13 1.372(6)
C13 C14 1.383(6)
C14 C15 1.382(5)
C15 C16 1.449(5)
C16 C17 1.392(5)
C17 C18 1.366(6)
C18 C19 1.342(5)
C19 C20 1.376(5)
C25 C26 1.380(4)
C26 C27 1.365(5)
C27 C28 1.382(5)
C28 C29 1.381(4)
C29 C30 1.475(4)
C30 C31 1.384(5)
C31 C32 1.380(5)
C32 C33 1.362(6)
C33 C34 1.365(5)
C35 C36 1.369(6)
C36 C37 1.340(8)
C37 C38 1.401(10)
C38 C39 1.388(6)
C39 C40 1.449(6)
C40 C41 1.391(6)
C41 C42 1.363(8)
C42 C43 1.379(7)
C43 C44 1.374(6)
S5 O6 1.399(4)
S5 O7 1.406(4)
S5 O5 1.420(4)
S5 C49 1.784(4)
C49 F1 1.266(5)
C49 F2 1.307(5)
C49 F3 1.349(5)
S6 O8 1.374(5)
S6 O10 1.422(5)
S6 O9 1.442(5)
S6 C50 1.786(5)
C50 F5 1.273(6)
C50 F6 1.312(7)
C50 F4 1.317(7)
S6' O9' 1.396(8)
S6' O8' 1.419(7)
S6' O10' 1.441(8)
S6' C50' 1.741(9)
C50' F4' 1.277(10)
C50' F5' 1.296(11)
C50' F6' 1.311(11)
S7 O11' 1.391(7)
S7 O11 1.394(4)
S7 O12 1.413(5)
S7 O12' 1.415(8)
S7 O13' 1.427(7)
S7 O13 1.432(4)
S7 C51 1.778(5)
C51 F7 1.268(7)
C51 F8' 1.295(8)
C51 F8 1.299(6)
C51 F7' 1.312(9)
C51 F9 1.318(6)
C51 F9' 1.358(9)
S8 O14 1.397(5)
S8 O16 1.399(6)
S8 O15 1.430(6)
S8 C52 1.782(8)
C52 F11 1.306(10)
C52 F12 1.321(10)
C52 F10 1.324(10)
S8' O15' 1.387(7)
S8' O16' 1.402(7)
S8' O14' 1.475(7)
S8' C52' 1.755(8)
C52' F12' 1.301(9)
C52' F10' 1.310(10)
C52' F11' 1.334(8)
